data_7236569
loop_
_publ_author_name
'Li, Tian-yi'
'Meyer, Toni'
'Meerheim, Rico'
'H\"oppner, Marco'
'K\"orner, Christian'
'Vandewal, Koen'
'Zeika, Olaf'
'Leo, Karl'

_publ_section_title
;
 Aza-BODIPY dyes with heterocyclic substituents and their derivatives
 bearing a cyanide co-ligand: NIR donor materials for vacuum-processed
 solar cells
;
_journal_issue 21
_journal_name_full 'Journal of Materials Chemistry A'
_journal_page_first 10696
_journal_paper_doi 10.1039/C7TA02133J
_journal_volume 5
_journal_year 2017
_chemical_formula_moiety 'C34 H24 B F2 N5'
_chemical_formula_sum 'C34 H24 B F2 N5'
_chemical_formula_weight 551.39
_space_group_crystal_system triclinic
_space_group_IT_number 2
_space_group_name_Hall '-P 1'
_space_group_name_H-M_alt 'P -1'
_atom_sites_solution_hydrogens geom
_atom_sites_solution_primary direct
_audit_creation_date 2016-03-08
_audit_creation_method
;
Olex2 1.2
(compiled 2016.02.19 svn.r3266 for OlexSys, GUI svn.r5155)
;
_audit_update_record
;
2016-03-24 deposited with the CCDC.
2017-04-29 downloaded from the CCDC.
;
_cell_angle_alpha 85.313(4)
_cell_angle_beta 73.628(3)
_cell_angle_gamma 65.884(3)
_cell_formula_units_Z 2
_cell_length_a 10.9204(11)
_cell_length_b 11.8225(12)
_cell_length_c 12.8908(13)
_cell_measurement_reflns_used 7216
_cell_measurement_temperature 100(2)
_cell_measurement_theta_max 26.744
_cell_measurement_theta_min 2.426
_cell_volume 1456.4(3)
_computing_cell_refinement 'SAINT v8.34A (Bruker, 2013)'
_computing_data_collection 'Bruker APEX2'
_computing_data_reduction 'SAINT v8.34A (Bruker, 2013)'
_computing_molecular_graphics 'Olex2 (Dolomanov et al., 2009)'
_computing_publication_material 'Olex2 (Dolomanov et al., 2009)'
_computing_structure_refinement 'ShelXL (Sheldrick, 2015)'
_computing_structure_solution 'ShelXT (Sheldrick, 2015)'
_diffrn_ambient_temperature 100
_diffrn_detector 'Bruker APEX2 area detector'
_diffrn_detector_area_resol_mean 7.9
_diffrn_detector_type 'CCD area detector'
_diffrn_measured_fraction_theta_full 0.963
_diffrn_measured_fraction_theta_max 0.963
_diffrn_measurement_device_type 'Bruker KAPPA APEX2'
_diffrn_measurement_method '\f and \w scans'
_diffrn_radiation_monochromator graphite
_diffrn_radiation_probe x-ray
_diffrn_radiation_type MoK\a
_diffrn_radiation_wavelength 0.71073
_diffrn_reflns_av_R_equivalents 0.0480
_diffrn_reflns_av_unetI/netI 0.0598
_diffrn_reflns_Laue_measured_fraction_full 0.963
_diffrn_reflns_Laue_measured_fraction_max 0.963
_diffrn_reflns_limit_h_max 15
_diffrn_reflns_limit_h_min -14
_diffrn_reflns_limit_k_max 16
_diffrn_reflns_limit_k_min -14
_diffrn_reflns_limit_l_max 17
_diffrn_reflns_limit_l_min -18
_diffrn_reflns_number 30684
_diffrn_reflns_point_group_measured_fraction_full 0.963
_diffrn_reflns_point_group_measured_fraction_max 0.963
_diffrn_reflns_theta_full 28.000
_diffrn_reflns_theta_max 27.999
_diffrn_reflns_theta_min 1.648
_diffrn_source 'sealed X-ray tube'
_diffrn_source_current 30
_diffrn_source_target Mo
_diffrn_source_voltage 50
_diffrn_standards_number 0
_exptl_absorpt_coefficient_mu 0.084
_exptl_absorpt_correction_T_max 0.7460
_exptl_absorpt_correction_T_min 0.6473
_exptl_absorpt_correction_type multi-scan
_exptl_absorpt_process_details 'SADABS 2014/5'
_exptl_crystal_colour pink
_exptl_crystal_density_diffrn 1.257
_exptl_crystal_description block
_exptl_crystal_F_000 572
_exptl_crystal_size_max 0.174
_exptl_crystal_size_mid 0.071
_exptl_crystal_size_min 0.027
_refine_diff_density_max 0.586
_refine_diff_density_min -0.433
_refine_diff_density_rms 0.085
_refine_ls_extinction_method none
_refine_ls_goodness_of_fit_ref 1.046
_refine_ls_hydrogen_treatment constr
_refine_ls_matrix_type full
_refine_ls_number_parameters 410
_refine_ls_number_reflns 6779
_refine_ls_number_restraints 10
_refine_ls_restrained_S_all 1.046
_refine_ls_R_factor_all 0.1005
_refine_ls_R_factor_gt 0.0709
_refine_ls_shift/su_max 0.000
_refine_ls_shift/su_mean 0.000
_refine_ls_structure_factor_coef Fsqd
_refine_ls_weighting_details 'w=1/[\s^2^(Fo^2^)+(0.1302P)^2^+0.0043P] where P=(Fo^2^+2Fc^2^)/3'
_refine_ls_weighting_scheme calc
_refine_ls_wR_factor_gt 0.1982
_refine_ls_wR_factor_ref 0.2122
_reflns_Friedel_coverage 0.000
_reflns_number_gt 4368
_reflns_number_total 6779
_reflns_threshold_expression 'I > 2\s(I)'
_cod_data_source_file c7ta02133j2.cif
_cod_data_source_block lty-2_100k
_cod_database_code 7236569
_shelxl_version_number 2013-4
_shelx_space_group_comment
;
The symmetry employed for this shelxl refinement is uniquely defined
by the following loop, which should always be used as a source of
symmetry information in preference to the above space-group names.
They are only intended as comments.
;
_shelx_estimated_absorpt_t_max 0.998
_shelx_estimated_absorpt_t_min 0.985
_olex2_refinement_description
;
1. Fixed Uiso
 At 1.2 times of:
  All C(H) groups
 At 1.5 times of:
  All C(H,H,H) groups
2. Restrained distances
 C16B-C11B \\sim C11A-C16A
 with sigma of 0.01
 C10B-C11B \\sim C11A-C10A
 with sigma of 0.01
 N4B-C16B \\sim N4A-C16A
 with sigma of 0.01
 N4B-C9 \\sim N4A-C9
 with sigma of 0.01
 C9-C10A \\sim C10B-C9
 with sigma of 0.01
 C15B-C16B \\sim C15A-C16A
 with sigma of 0.01
 C14B-C15B \\sim C15A-C14A
 with sigma of 0.01
 C12A-C13A \\sim C12B-C13B
 with sigma of 0.01
 C12A-C11A \\sim C11B-C12B
 with sigma of 0.01
 C14A-C13A \\sim C14B-C13B
 with sigma of 0.01
3. Uiso/Uaniso restraints and constraints
Uanis(C13B) = Uanis(C13A)
Uanis(C14A) = Uanis(C14B)
Uanis(C12A) = Uanis(C12B)
Uanis(C15A) = Uanis(C15B)
Uanis(C11B) = Uanis(C11A)
Uanis(C16B) = Uanis(C16A)
Uanis(C10B) = Uanis(C10A)
Uanis(N4A) = Uanis(N4B)
Uanis(C17A) = Uanis(C17B)
4. Others
 Sof(N4B)=Sof(C10B)=Sof(H10B)=Sof(C11B)=Sof(C12B)=Sof(H12B)=Sof(C13B)=
 Sof(H13B)=Sof(C14B)=Sof(H14B)=Sof(C15B)=Sof(H15B)=Sof(C16B)=Sof(C17B)=
 Sof(H17A)=Sof(H17B)=Sof(H17C)=1-FVAR(1)
 Sof(N4A)=Sof(C17A)=Sof(H17D)=Sof(H17E)=Sof(H17F)=Sof(C14A)=Sof(H14A)=
 Sof(C13A)=Sof(H13A)=Sof(C10A)=Sof(H10A)=Sof(C15A)=Sof(H15A)=Sof(C11A)=
 Sof(C12A)=Sof(H12A)=Sof(C16A)=FVAR(1)
5.a Aromatic/amide H refined with riding coordinates:
 C3(H3), C4(H4), C5(H5), C6(H6), C10B(H10B), C12B(H12B), C13B(H13B),
 C14B(H14B), C15B(H15B), C20(H20), C21(H21), C22(H22), C23(H23), C27(H27),
 C29(H29), C30(H30), C31(H31), C32(H32), C14A(H14A), C13A(H13A), C10A(H10A),
 C15A(H15A), C12A(H12A)
5.b Idealised Me refined as rotating group:
 C17B(H17A,H17B,H17C), C34(H34A,H34B,H34C), C17A(H17D,H17E,H17F)
;
_olex2_submission_special_instructions 'No special instructions were received'
_scan_rate 21
_scan_width 0.3

loop_
_space_group_symop_operation_xyz
'x, y, z'
'-x, -y, -z'

loop_
_atom_site_label
_atom_site_type_symbol
_atom_site_fract_x
_atom_site_fract_y
_atom_site_fract_z
_atom_site_U_iso_or_equiv
_atom_site_adp_type
_atom_site_occupancy
_atom_site_site_symmetry_order
_atom_site_calc_flag
_atom_site_refinement_flags_posn
_atom_site_refinement_flags_occupancy
_atom_site_disorder_assembly
_atom_site_disorder_group
F1 F 0.57173(15) 0.53828(16) 0.36963(11) 0.0300(4) Uani 1 1 d . . . .
F2 F 0.70046(15) 0.64922(15) 0.29228(11) 0.0304(4) Uani 1 1 d . . . .
N1 N 0.5756(2) 0.6857(2) 0.48357(15) 0.0213(5) Uani 1 1 d . . . .
N2 N 0.7149(2) 0.5682(2) 0.60099(14) 0.0194(4) Uani 1 1 d . . . .
N3 N 0.7866(2) 0.4938(2) 0.41608(15) 0.0194(4) Uani 1 1 d . . . .
N4B N 0.4415(18) 0.906(2) 0.3133(14) 0.0296(12) Uani 0.190(5) 1 d D P A 2
N5 N 1.0313(2) 0.3670(2) 0.15717(15) 0.0203(5) Uani 1 1 d . . . .
C1 C 0.6019(2) 0.6599(2) 0.58429(18) 0.0198(5) Uani 1 1 d . . . .
C2 C 0.4915(2) 0.7503(2) 0.66163(19) 0.0203(5) Uani 1 1 d . . . .
C3 C 0.4661(2) 0.7711(3) 0.77247(18) 0.0221(5) Uani 1 1 d . . . .
H3 H 0.5296 0.7190 0.8111 0.027 Uiso 1 1 calc R . . .
C4 C 0.3466(3) 0.8693(3) 0.8239(2) 0.0267(6) Uani 1 1 d . . . .
H4 H 0.3279 0.8850 0.8990 0.032 Uiso 1 1 calc R . . .
C5 C 0.2510(3) 0.9472(3) 0.7678(2) 0.0300(6) Uani 1 1 d . . . .
H5 H 0.1684 1.0132 0.8061 0.036 Uiso 1 1 calc R . . .
C6 C 0.2757(3) 0.9289(3) 0.6586(2) 0.0283(6) Uani 1 1 d . . . .
H6 H 0.2123 0.9826 0.6207 0.034 Uiso 1 1 calc R . . .
C7 C 0.3968(3) 0.8289(3) 0.60445(19) 0.0234(6) Uani 1 1 d . . . .
C8 C 0.4545(3) 0.7869(3) 0.4936(2) 0.0253(6) Uani 1 1 d . . . .
C9 C 0.4034(3) 0.8465(3) 0.4017(2) 0.0325(7) Uani 1 1 d D . . .
C10B C 0.272(3) 0.855(4) 0.399(3) 0.0350(12) Uani 0.190(5) 1 d D P A 2
H10B H 0.2201 0.8230 0.4560 0.042 Uiso 0.190(5) 1 calc R P A 2
C11B C 0.2161(15) 0.9130(16) 0.3101(12) 0.0206(8) Uani 0.190(5) 1 d D P A 2
C12B C 0.0999(16) 0.9559(17) 0.2705(12) 0.0243(8) Uani 0.190(5) 1 d D P A 2
H12B H 0.0155 0.9467 0.3054 0.029 Uiso 0.190(5) 1 calc R P A 2
C13B C 0.123(3) 1.014(2) 0.1742(15) 0.0285(10) Uani 0.190(5) 1 d D P A 2
H13B H 0.0542 1.0325 0.1360 0.034 Uiso 0.190(5) 1 calc R P A 2
C14B C 0.232(2) 1.048(3) 0.126(2) 0.0295(11) Uani 0.190(5) 1 d D P A 2
H14B H 0.2303 1.0997 0.0654 0.035 Uiso 0.190(5) 1 calc R P A 2
C15B C 0.3432(17) 1.0021(18) 0.1701(13) 0.0245(8) Uani 0.190(5) 1 d D P A 2
H15B H 0.4242 1.0175 0.1373 0.029 Uiso 0.190(5) 1 calc R P A 2
C16B C 0.3367(18) 0.9331(16) 0.2634(13) 0.0206(8) Uani 0.190(5) 1 d D P A 2
C17B C 0.5545(15) 0.9134(16) 0.3147(12) 0.0315(8) Uani 0.190(5) 1 d . P A 2
H17A H 0.5400 1.0007 0.3165 0.047 Uiso 0.190(5) 1 calc GR P A 2
H17B H 0.6282 0.8711 0.2497 0.047 Uiso 0.190(5) 1 calc GR P A 2
H17C H 0.5820 0.8739 0.3792 0.047 Uiso 0.190(5) 1 calc GR P A 2
C18 C 0.8043(2) 0.4903(2) 0.52028(18) 0.0190(5) Uani 1 1 d . . . .
C19 C 0.9362(2) 0.3925(2) 0.51882(18) 0.0196(5) Uani 1 1 d . . . .
C20 C 1.0054(3) 0.3444(2) 0.59917(19) 0.0225(5) Uani 1 1 d . . . .
H20 H 0.9663 0.3801 0.6706 0.027 Uiso 1 1 calc R . . .
C21 C 1.1318(3) 0.2438(3) 0.57154(19) 0.0233(5) Uani 1 1 d . . . .
H21 H 1.1804 0.2103 0.6250 0.028 Uiso 1 1 calc R . . .
C22 C 1.1908(3) 0.1895(3) 0.46659(19) 0.0231(5) Uani 1 1 d . . . .
H22 H 1.2773 0.1192 0.4508 0.028 Uiso 1 1 calc R . . .
C23 C 1.1251(2) 0.2367(2) 0.38599(19) 0.0215(5) Uani 1 1 d . . . .
H23 H 1.1651 0.2002 0.3149 0.026 Uiso 1 1 calc R . . .
C24 C 0.9970(2) 0.3404(2) 0.41256(18) 0.0193(5) Uani 1 1 d . . . .
C25 C 0.9001(2) 0.4056(2) 0.35112(18) 0.0181(5) Uani 1 1 d . . . .
C26 C 0.9125(2) 0.3809(2) 0.23970(18) 0.0187(5) Uani 1 1 d . . . .
C27 C 0.8214(3) 0.3582(3) 0.19894(18) 0.0220(5) Uani 1 1 d . . . .
H27 H 0.7323 0.3615 0.2387 0.026 Uiso 1 1 calc R . . .
C28 C 0.8841(2) 0.3288(2) 0.08654(18) 0.0192(5) Uani 1 1 d . . . .
C29 C 0.8456(3) 0.2943(3) 0.00288(19) 0.0237(6) Uani 1 1 d . . . .
H29 H 0.7591 0.2868 0.0168 0.028 Uiso 1 1 calc R . . .
C30 C 0.9357(3) 0.2716(3) -0.09966(19) 0.0270(6) Uani 1 1 d . . . .
H30 H 0.9115 0.2464 -0.1564 0.032 Uiso 1 1 calc R . . .
C31 C 1.0626(3) 0.2848(3) -0.12203(19) 0.0262(6) Uani 1 1 d . . . .
H31 H 1.1214 0.2704 -0.1940 0.031 Uiso 1 1 calc R . . .
C32 C 1.1040(3) 0.3183(3) -0.04170(18) 0.0228(5) Uani 1 1 d . . . .
H32 H 1.1895 0.3279 -0.0569 0.027 Uiso 1 1 calc R . . .
C33 C 1.0142(2) 0.3373(2) 0.06310(18) 0.0195(5) Uani 1 1 d . . . .
C34 C 1.1469(3) 0.3951(3) 0.16113(19) 0.0248(6) Uani 1 1 d . . . .
H34A H 1.2339 0.3208 0.1394 0.037 Uiso 1 1 calc GR . . .
H34B H 1.1332 0.4220 0.2350 0.037 Uiso 1 1 calc GR . . .
H34C H 1.1522 0.4615 0.1117 0.037 Uiso 1 1 calc GR . . .
B1 B 0.6555(3) 0.5927(3) 0.3844(2) 0.0215(6) Uani 1 1 d . . . .
N4A N 0.2708(5) 0.8752(6) 0.3976(5) 0.0296(12) Uani 0.810(5) 1 d D P A 1
C17A C 0.1805(3) 0.8234(4) 0.4648(3) 0.0315(8) Uani 0.810(5) 1 d . P A 1
H17D H 0.1548 0.7787 0.4196 0.047 Uiso 0.810(5) 1 calc GR P A 1
H17E H 0.0962 0.8900 0.5072 0.047 Uiso 0.810(5) 1 calc GR P A 1
H17F H 0.2283 0.7658 0.5138 0.047 Uiso 0.810(5) 1 calc GR P A 1
C14A C 0.1494(5) 1.0354(4) 0.1628(4) 0.0295(11) Uani 0.810(5) 1 d D P A 1
H14A H 0.0729 1.0648 0.1321 0.035 Uiso 0.810(5) 1 calc R P A 1
C13A C 0.2692(4) 1.0536(5) 0.1111(3) 0.0285(10) Uani 0.810(5) 1 d D P A 1
H13A H 0.2733 1.0946 0.0445 0.034 Uiso 0.810(5) 1 calc R P A 1
C10A C 0.4727(5) 0.8935(6) 0.3143(4) 0.0350(12) Uani 0.810(5) 1 d D P A 1
H10A H 0.5655 0.8876 0.2995 0.042 Uiso 0.810(5) 1 calc R P A 1
C15A C 0.1410(4) 0.9746(4) 0.2593(3) 0.0245(8) Uani 0.810(5) 1 d D P A 1
H15A H 0.0600 0.9603 0.2950 0.029 Uiso 0.810(5) 1 calc R P A 1
C11A C 0.3760(4) 0.9535(3) 0.2500(3) 0.0206(8) Uani 0.810(5) 1 d D P A 1
C12A C 0.3825(4) 1.0144(4) 0.1524(3) 0.0243(8) Uani 0.810(5) 1 d D P A 1
H12A H 0.4633 1.0284 0.1154 0.029 Uiso 0.810(5) 1 calc R P A 1
C16A C 0.2557(4) 0.9346(3) 0.3029(3) 0.0206(8) Uani 0.810(5) 1 d D P A 1

loop_
_atom_site_aniso_label
_atom_site_aniso_U_11
_atom_site_aniso_U_22
_atom_site_aniso_U_33
_atom_site_aniso_U_23
_atom_site_aniso_U_13
_atom_site_aniso_U_12
F1 0.0240(7) 0.0341(10) 0.0279(8) -0.0075(7) -0.0113(6) -0.0033(7)
F2 0.0317(8) 0.0249(10) 0.0188(7) 0.0021(6) -0.0050(6) 0.0026(7)
N1 0.0209(10) 0.0179(12) 0.0179(9) -0.0005(8) -0.0070(8) 0.0006(9)
N2 0.0188(10) 0.0176(12) 0.0175(9) -0.0016(8) -0.0049(8) -0.0027(9)
N3 0.0191(10) 0.0164(12) 0.0171(9) -0.0035(8) -0.0056(8) -0.0005(9)
N4B 0.0300(15) 0.022(3) 0.0281(15) -0.0049(15) -0.0096(12) 0.0004(18)
N5 0.0183(10) 0.0211(12) 0.0165(9) -0.0031(8) -0.0066(7) -0.0012(9)
C1 0.0204(11) 0.0166(14) 0.0194(11) -0.0005(9) -0.0058(9) -0.0040(11)
C2 0.0170(11) 0.0161(14) 0.0234(11) -0.0012(9) -0.0030(9) -0.0037(10)
C3 0.0223(12) 0.0217(15) 0.0218(11) -0.0012(10) -0.0049(9) -0.0086(11)
C4 0.0271(13) 0.0283(17) 0.0218(12) -0.0062(10) -0.0025(10) -0.0098(12)
C5 0.0227(13) 0.0259(17) 0.0278(13) -0.0072(11) -0.0012(10) 0.0013(12)
C6 0.0235(12) 0.0222(16) 0.0283(13) -0.0023(11) -0.0063(10) 0.0016(12)
C7 0.0218(12) 0.0190(15) 0.0208(11) -0.0008(10) -0.0062(9) 0.0007(11)
C8 0.0259(12) 0.0175(15) 0.0244(12) -0.0020(10) -0.0090(10) 0.0010(11)
C9 0.0325(14) 0.0196(16) 0.0298(14) -0.0069(11) -0.0162(11) 0.0113(12)
C10B 0.038(3) 0.022(2) 0.0253(17) -0.0008(14) -0.0208(19) 0.015(2)
C11B 0.0233(19) 0.0136(18) 0.0235(15) -0.0032(12) -0.0094(14) -0.0034(14)
C12B 0.0234(19) 0.0214(19) 0.0253(16) -0.0011(13) -0.0083(14) -0.0048(15)
C13B 0.030(2) 0.020(2) 0.0251(19) -0.0015(14) -0.0116(18) 0.0027(19)
C14B 0.036(3) 0.019(2) 0.035(2) 0.0017(15) -0.021(2) -0.0064(17)
C15B 0.0170(17) 0.024(2) 0.0309(17) -0.0012(13) -0.0082(14) -0.0047(14)
C16B 0.024(2) 0.0133(17) 0.0278(16) 0.0010(13) -0.0155(15) -0.0056(15)
C17B 0.0249(16) 0.036(2) 0.0400(18) 0.0074(15) -0.0141(14) -0.0164(16)
C18 0.0197(11) 0.0173(14) 0.0173(11) -0.0003(9) -0.0072(9) -0.0034(10)
C19 0.0213(11) 0.0138(13) 0.0225(11) -0.0007(9) -0.0085(9) -0.0039(10)
C20 0.0284(13) 0.0181(14) 0.0193(11) -0.0016(9) -0.0094(10) -0.0053(11)
C21 0.0274(13) 0.0179(14) 0.0257(12) 0.0005(10) -0.0151(10) -0.0051(11)
C22 0.0198(11) 0.0182(14) 0.0262(12) -0.0036(10) -0.0076(10) -0.0010(11)
C23 0.0226(12) 0.0167(14) 0.0200(11) -0.0055(9) -0.0057(9) -0.0017(11)
C24 0.0222(12) 0.0188(14) 0.0193(11) 0.0008(9) -0.0099(9) -0.0081(11)
C25 0.0164(11) 0.0140(13) 0.0195(11) -0.0013(9) -0.0022(9) -0.0031(10)
C26 0.0179(11) 0.0151(13) 0.0183(11) -0.0023(9) -0.0045(9) -0.0017(10)
C27 0.0223(12) 0.0267(16) 0.0186(11) -0.0001(10) -0.0067(9) -0.0108(11)
C28 0.0205(11) 0.0166(14) 0.0198(11) 0.0023(9) -0.0067(9) -0.0063(11)
C29 0.0258(12) 0.0232(15) 0.0257(12) 0.0023(10) -0.0114(10) -0.0108(12)
C30 0.0347(14) 0.0272(16) 0.0216(12) -0.0010(10) -0.0135(11) -0.0107(13)
C31 0.0310(13) 0.0252(16) 0.0174(11) -0.0013(10) -0.0072(10) -0.0056(12)
C32 0.0195(11) 0.0239(15) 0.0200(11) -0.0014(10) -0.0033(9) -0.0047(11)
C33 0.0209(11) 0.0167(14) 0.0176(11) -0.0014(9) -0.0088(9) -0.0015(10)
C34 0.0206(12) 0.0276(16) 0.0239(12) -0.0053(10) -0.0061(9) -0.0063(12)
B1 0.0205(13) 0.0166(16) 0.0182(12) -0.0029(10) -0.0053(10) 0.0023(12)
N4A 0.0300(15) 0.022(3) 0.0281(15) -0.0049(15) -0.0096(12) 0.0004(18)
C17A 0.0249(16) 0.036(2) 0.0400(18) 0.0074(15) -0.0141(14) -0.0164(16)
C14A 0.036(3) 0.019(2) 0.035(2) 0.0017(15) -0.021(2) -0.0064(17)
C13A 0.030(2) 0.020(2) 0.0251(19) -0.0015(14) -0.0116(18) 0.0027(19)
C10A 0.038(3) 0.022(2) 0.0253(17) -0.0008(14) -0.0208(19) 0.015(2)
C15A 0.0170(17) 0.024(2) 0.0309(17) -0.0012(13) -0.0082(14) -0.0047(14)
C11A 0.0233(19) 0.0136(18) 0.0235(15) -0.0032(12) -0.0094(14) -0.0034(14)
C12A 0.0234(19) 0.0214(19) 0.0253(16) -0.0011(13) -0.0083(14) -0.0048(15)
C16A 0.024(2) 0.0133(17) 0.0278(16) 0.0010(13) -0.0155(15) -0.0056(15)

loop_
_atom_type_symbol
_atom_type_description
_atom_type_scat_dispersion_real
_atom_type_scat_dispersion_imag
_atom_type_scat_source
C C 0.0033 0.0016 'International Tables Vol C Tables 4.2.6.8 and 6.1.1.4'
H H 0.0000 0.0000 'International Tables Vol C Tables 4.2.6.8 and 6.1.1.4'
B B 0.0013 0.0007 'International Tables Vol C Tables 4.2.6.8 and 6.1.1.4'
F F 0.0171 0.0103 'International Tables Vol C Tables 4.2.6.8 and 6.1.1.4'
N N 0.0061 0.0033 'International Tables Vol C Tables 4.2.6.8 and 6.1.1.4'

loop_
_geom_angle_atom_site_label_1
_geom_angle_atom_site_label_2
_geom_angle_atom_site_label_3
_geom_angle
C1 N1 B1 123.1(2)
C8 N1 C1 109.2(2)
C8 N1 B1 126.2(2)
C18 N2 C1 119.34(19)
C18 N3 B1 122.70(19)
C25 N3 C18 109.47(19)
C25 N3 B1 127.75(19)
C9 N4B C10B 39.3(6)
C9 N4B C16B 103.3(11)
C16B N4B C10B 64.2(9)
C17B N4B C9 107.7(12)
C17B N4B C10B 146.6(13)
C17B N4B C16B 149.0(13)
C26 N5 C34 127.95(19)
C33 N5 C26 108.11(19)
C33 N5 C34 123.40(19)
N1 C1 C2 108.4(2)
N2 C1 N1 124.0(2)
N2 C1 C2 127.6(2)
C3 C2 C1 133.0(2)
C3 C2 C7 120.7(2)
C7 C2 C1 106.3(2)
C2 C3 H3 121.0
C4 C3 C2 118.0(2)
C4 C3 H3 121.0
C3 C4 H4 119.1
C3 C4 C5 121.7(2)
C5 C4 H4 119.1
C4 C5 H5 119.6
C6 C5 C4 120.9(2)
C6 C5 H5 119.6
C5 C6 H6 120.8
C5 C6 C7 118.4(2)
C7 C6 H6 120.8
C2 C7 C8 107.1(2)
C6 C7 C2 120.3(2)
C6 C7 C8 132.5(2)
N1 C8 C7 108.9(2)
N1 C8 C9 123.4(2)
N1 C8 C10B 134.0(12)
C7 C8 C9 127.5(2)
C7 C8 C10B 110.8(10)
C9 C8 C10B 30.5(5)
N4B C9 C8 138.9(7)
N4B C9 C10B 103.4(10)
N4B C9 C16B 38.9(6)
C8 C9 C16B 177.7(5)
C10B C9 C8 117.6(9)
C10B C9 C16B 64.6(9)
N4A C9 C8 122.7(3)
N4A C9 C10A 110.5(3)
C10A C9 C8 126.5(3)
C9 C10B H10B 119.9
C9 C10B C11B 120.2(15)
C9 C10B C16B 75.9(9)
C11B C10B H10B 119.9
C11B C10B C16B 44.3(7)
C16B C10B H10B 164.2
C12B C11B C10B 145.5(14)
C12B C11B C16B 124.8(14)
C16B C11B C10B 89.3(13)
C10B C12B H12B 106.9
C11B C12B C10B 17.6(7)
C11B C12B H12B 124.4
C11B C12B C16B 27.7(7)
C13B C12B C10B 128.7(15)
C13B C12B C11B 111.2(16)
C13B C12B H12B 124.4
C13B C12B C16B 83.6(13)
C16B C12B C10B 45.1(6)
C16B C12B H12B 151.9
C12B C13B H13B 115.7
C12B C13B C14B 129(2)
C12B C13B C16B 65.7(11)
C14B C13B H13B 115.7
C14B C13B C16B 63.3(13)
C16B C13B H13B 172.1
C13B C14B H14B 122.0
C13B C14B C16B 85.9(16)
C15B C14B C13B 116(2)
C15B C14B H14B 122.0
C15B C14B C16B 30.3(8)
C16B C14B H14B 152.1
C14B C15B H15B 120.0
C14B C15B C16B 119.9(16)
C16B C15B H15B 120.0
N4B C16B C11B 123.4(12)
N4B C16B C15B 117.1(12)
C11B C16B C15B 118.7(13)
N4B C17B C16B 16.1(7)
N4B C17B H17A 109.5
N4B C17B H17B 109.5
N4B C17B H17C 109.5
C16B C17B H17A 100.5
C16B C17B H17B 101.3
C16B C17B H17C 125.6
H17A C17B H17B 109.5
H17A C17B H17C 109.5
H17B C17B H17C 109.5
N2 C18 N3 124.3(2)
N2 C18 C19 128.1(2)
N3 C18 C19 107.5(2)
C20 C19 C18 132.6(2)
C20 C19 C24 120.4(2)
C24 C19 C18 107.00(19)
C19 C20 H20 121.0
C21 C20 C19 118.0(2)
C21 C20 H20 121.0
C20 C21 H21 119.1
C20 C21 C22 121.8(2)
C22 C21 H21 119.1
C21 C22 H22 119.5
C23 C22 C21 121.0(2)
C23 C22 H22 119.5
C22 C23 H23 121.1
C22 C23 C24 117.8(2)
C24 C23 H23 121.1
C19 C24 C25 107.2(2)
C23 C24 C19 120.9(2)
C23 C24 C25 131.6(2)
N3 C25 C24 108.80(19)
N3 C25 C26 123.5(2)
C24 C25 C26 127.7(2)
N5 C26 C25 122.2(2)
C27 C26 N5 109.30(19)
C27 C26 C25 128.3(2)
C26 C27 H27 126.1
C26 C27 C28 107.7(2)
C28 C27 H27 126.1
C29 C28 C27 134.8(2)
C29 C28 C33 119.0(2)
C33 C28 C27 106.19(19)
C28 C29 H29 120.6
C30 C29 C28 118.7(2)
C30 C29 H29 120.6
C29 C30 H30 119.3
C29 C30 C31 121.4(2)
C31 C30 H30 119.3
C30 C31 H31 119.3
C32 C31 C30 121.5(2)
C32 C31 H31 119.3
C31 C32 H32 121.5
C31 C32 C33 116.9(2)
C33 C32 H32 121.5
N5 C33 C28 108.6(2)
N5 C33 C32 128.9(2)
C32 C33 C28 122.4(2)
N5 C34 H34A 109.5
N5 C34 H34B 109.5
N5 C34 H34C 109.5
H34A C34 H34B 109.5
H34A C34 H34C 109.5
H34B C34 H34C 109.5
F1 B1 F2 111.7(2)
F1 B1 N1 109.1(2)
F1 B1 N3 110.6(2)
F2 B1 N1 111.8(2)
F2 B1 N3 108.6(2)
N1 B1 N3 104.75(18)
C9 N4A C17A 124.2(4)
C9 N4A C16A 107.6(4)
C16A N4A C17A 126.3(3)
N4A C17A H17D 109.5
N4A C17A H17E 109.5
N4A C17A H17F 109.5
H17D C17A H17E 109.5
H17D C17A H17F 109.5
H17E C17A H17F 109.5
C13A C14A H14A 120.0
C13A C14A C15A 120.1(3)
C15A C14A H14A 120.0
C14A C13A H13A 118.8
C12A C13A C14A 122.5(4)
C12A C13A H13A 118.8
C9 C10A H10A 126.8
C9 C10A C11A 106.3(4)
C11A C10A H10A 126.8
C14A C15A H15A 121.0
C14A C15A C16A 118.1(3)
C16A C15A H15A 121.0
C12A C11A C10A 134.9(3)
C16A C11A C10A 105.5(3)
C16A C11A C12A 119.6(3)
C13A C12A C11A 118.4(3)
C13A C12A H12A 120.8
C11A C12A H12A 120.8
N4A C16A C15A 128.8(3)
N4A C16A C11A 109.9(3)
C11A C16A C15A 121.3(3)

loop_
_geom_bond_atom_site_label_1
_geom_bond_atom_site_label_2
_geom_bond_distance
F1 B1 1.373(3)
F2 B1 1.381(3)
N1 C1 1.391(3)
N1 C8 1.354(3)
N1 B1 1.556(3)
N2 C1 1.327(3)
N2 C18 1.317(3)
N3 C18 1.405(3)
N3 C25 1.351(3)
N3 B1 1.571(3)
N4B C9 1.346(11)
N4B C10B 2.16(2)
N4B C16B 1.382(11)
N4B C17B 1.276(19)
N5 C26 1.385(3)
N5 C33 1.372(3)
N5 C34 1.444(3)
C1 C2 1.426(3)
C2 C3 1.399(3)
C2 C7 1.417(3)
C3 H3 0.9500
C3 C4 1.375(4)
C4 H4 0.9500
C4 C5 1.411(4)
C5 H5 0.9500
C5 C6 1.375(4)
C6 H6 0.9500
C6 C7 1.404(4)
C7 C8 1.427(3)
C8 C9 1.459(3)
C8 C10B 2.449(13)
C9 C10B 1.404(12)
C9 C16B 2.140(13)
C9 N4A 1.361(5)
C9 C10A 1.383(6)
C10B H10B 0.9500
C10B C11B 1.443(11)
C10B C16B 1.99(2)
C11B C12B 1.387(10)
C11B C16B 1.393(10)
C12B H12B 0.9500
C12B C13B 1.377(10)
C12B C16B 2.464(18)
C13B H13B 0.9500
C13B C14B 1.381(11)
C13B C16B 2.69(3)
C14B H14B 0.9500
C14B C15B 1.380(11)
C14B C16B 2.41(2)
C15B H15B 0.9500
C15B C16B 1.399(10)
C17B H17A 0.9800
C17B H17B 0.9800
C17B H17C 0.9800
C18 C19 1.428(3)
C19 C20 1.400(3)
C19 C24 1.410(3)
C20 H20 0.9500
C20 C21 1.378(4)
C21 H21 0.9500
C21 C22 1.404(3)
C22 H22 0.9500
C22 C23 1.380(3)
C23 H23 0.9500
C23 C24 1.405(4)
C24 C25 1.431(3)
C25 C26 1.447(3)
C26 C27 1.369(3)
C27 H27 0.9500
C27 C28 1.420(3)
C28 C29 1.404(3)
C28 C33 1.411(3)
C29 H29 0.9500
C29 C30 1.377(3)
C30 H30 0.9500
C30 C31 1.405(4)
C31 H31 0.9500
C31 C32 1.382(3)
C32 H32 0.9500
C32 C33 1.400(3)
C34 H34A 0.9800
C34 H34B 0.9800
C34 H34C 0.9800
N4A C17A 1.422(5)
N4A C16A 1.374(5)
C17A H17D 0.9800
C17A H17E 0.9800
C17A H17F 0.9800
C14A H14A 0.9500
C14A C13A 1.384(5)
C14A C15A 1.384(5)
C13A H13A 0.9500
C13A C12A 1.376(5)
C10A H10A 0.9500
C10A C11A 1.446(4)
C15A H15A 0.9500
C15A C16A 1.407(4)
C11A C12A 1.397(4)
C11A C16A 1.396(5)
C12A H12A 0.9500

loop_
_geom_torsion_atom_site_label_1
_geom_torsion_atom_site_label_2
_geom_torsion_atom_site_label_3
_geom_torsion_atom_site_label_4
_geom_torsion
N1 C1 C2 C3 -178.1(3)
N1 C1 C2 C7 1.4(3)
N1 C8 C9 N4B -63.1(19)
N1 C8 C9 C10B 121(2)
N1 C8 C9 N4A 130.4(5)
N1 C8 C9 C10A -57.1(5)
N2 C1 C2 C3 -0.4(5)
N2 C1 C2 C7 179.1(3)
N2 C18 C19 C20 5.0(5)
N2 C18 C19 C24 -176.3(2)
N3 C18 C19 C20 -177.5(3)
N3 C18 C19 C24 1.2(3)
N3 C25 C26 N5 133.4(3)
N3 C25 C26 C27 -52.1(4)
N4B C9 C10B C11B 3(4)
N4B C9 C10B C16B 3.7(19)
N4B C9 N4A C17A 171.5(12)
N4B C9 N4A C16A 6.4(14)
N4B C9 C10A C11A -12(6)
N5 C26 C27 C28 0.0(3)
C1 N1 C8 C7 -1.0(3)
C1 N1 C8 C9 173.6(3)
C1 N1 C8 C10B -149.3(7)
C1 N1 B1 F1 103.3(3)
C1 N1 B1 F2 -132.7(2)
C1 N1 B1 N3 -15.2(3)
C1 N2 C18 N3 -2.5(4)
C1 N2 C18 C19 174.6(2)
C1 C2 C3 C4 179.9(3)
C1 C2 C7 C6 -179.8(3)
C1 C2 C7 C8 -2.0(3)
C2 C3 C4 C5 0.3(4)
C2 C7 C8 N1 1.9(3)
C2 C7 C8 C9 -172.4(3)
C2 C7 C8 C10B 158.0(9)
C3 C2 C7 C6 -0.2(4)
C3 C2 C7 C8 177.6(2)
C3 C4 C5 C6 -1.3(4)
C4 C5 C6 C7 1.5(4)
C5 C6 C7 C2 -0.8(4)
C5 C6 C7 C8 -177.9(3)
C6 C7 C8 N1 179.3(3)
C6 C7 C8 C9 5.0(5)
C6 C7 C8 C10B -24.5(10)
C7 C2 C3 C4 0.4(4)
C7 C8 C9 N4B 110.4(19)
C7 C8 C9 C10B -65(2)
C7 C8 C9 N4A -56.1(6)
C7 C8 C9 C10A 116.4(5)
C8 N1 C1 N2 -178.0(2)
C8 N1 C1 C2 -0.3(3)
C8 N1 B1 F1 -61.0(3)
C8 N1 B1 F2 63.0(3)
C8 N1 B1 N3 -179.5(2)
C8 C9 C10B C11B -180(3)
C8 C9 C10B C16B -179.3(6)
C8 C9 N4A C17A -17.4(8)
C8 C9 N4A C16A 177.5(3)
C8 C9 C10A C11A -174.6(3)
C9 N4B C16B C11B 7(3)
C9 N4B C16B C15B 176.8(17)
C9 N4B C17B C16B -178(6)
C9 C10B C11B C12B -171(2)
C9 C10B C11B C16B 1(4)
C9 N4A C16A C15A 175.4(4)
C9 N4A C16A C11A -5.0(6)
C9 C10A C11A C12A -177.8(4)
C9 C10A C11A C16A -1.6(5)
C10B N4B C9 C8 -176(3)
C10B N4B C9 C16B 5(3)
C10B N4B C9 N4A -7(2)
C10B N4B C9 C10A 162(7)
C10B N4B C16B C11B 4(2)
C10B N4B C16B C15B 173(2)
C10B N4B C17B C16B -171(9)
C10B C8 C9 N4B 176(3)
C10B C8 C9 N4A 9(3)
C10B C8 C9 C10A -178(2)
C10B C9 N4A C17A 42(10)
C10B C9 N4A C16A -123(11)
C10B C9 C10A C11A 7(2)
C10B C11B C12B C13B 175(4)
C10B C11B C12B C16B 170(5)
C10B C11B C16B N4B -5(3)
C10B C11B C16B C15B -174(3)
C10B C12B C13B C14B -9(4)
C10B C12B C13B C16B -0.1(19)
C11B C12B C13B C14B -11(3)
C11B C12B C13B C16B -2.1(12)
C12B C11B C16B N4B 170(2)
C12B C11B C16B C15B 0(3)
C12B C13B C14B C15B 11(4)
C12B C13B C14B C16B 9(3)
C13B C14B C15B C16B -4(3)
C14B C15B C16B N4B -170(2)
C14B C15B C16B C11B -1(3)
C16B N4B C9 C8 178.7(9)
C16B N4B C9 C10B -5(3)
C16B N4B C9 N4A -12.8(19)
C16B N4B C9 C10A 157(8)
C16B C9 C10B C11B -1(3)
C16B C9 N4A C17A 162.3(10)
C16B C9 N4A C16A -2.9(7)
C16B C9 C10A C11A 6.1(7)
C16B C10B C11B C12B -172(4)
C16B C11B C12B C10B -170(5)
C16B C11B C12B C13B 4(3)
C16B C12B C13B C14B -9(3)
C16B C13B C14B C15B 2.2(18)
C17B N4B C9 C8 -2(3)
C17B N4B C9 C10B 174(3)
C17B N4B C9 C16B 179(3)
C17B N4B C9 N4A 166.4(17)
C17B N4B C9 C10A -24(5)
C17B N4B C16B C11B -171(4)
C17B N4B C16B C15B -2(6)
C18 N2 C1 N1 -5.0(4)
C18 N2 C1 C2 177.7(2)
C18 N3 C25 C24 0.2(3)
C18 N3 C25 C26 177.1(2)
C18 N3 B1 F1 -109.2(2)
C18 N3 B1 F2 127.9(2)
C18 N3 B1 N1 8.3(3)
C18 C19 C20 C21 177.1(3)
C18 C19 C24 C23 -176.4(2)
C18 C19 C24 C25 -1.1(3)
C19 C20 C21 C22 -0.3(4)
C19 C24 C25 N3 0.6(3)
C19 C24 C25 C26 -176.2(2)
C20 C19 C24 C23 2.5(4)
C20 C19 C24 C25 177.8(2)
C20 C21 C22 C23 1.2(4)
C21 C22 C23 C24 -0.2(4)
C22 C23 C24 C19 -1.6(4)
C22 C23 C24 C25 -175.6(3)
C23 C24 C25 N3 175.3(3)
C23 C24 C25 C26 -1.6(4)
C24 C19 C20 C21 -1.5(4)
C24 C25 C26 N5 -50.2(4)
C24 C25 C26 C27 124.3(3)
C25 N3 C18 N2 176.8(2)
C25 N3 C18 C19 -0.8(3)
C25 N3 B1 F1 74.4(3)
C25 N3 B1 F2 -48.6(3)
C25 N3 B1 N1 -168.2(2)
C25 C26 C27 C28 -175.0(3)
C26 N5 C33 C28 -1.6(3)
C26 N5 C33 C32 177.8(3)
C26 C27 C28 C29 178.0(3)
C26 C27 C28 C33 -1.0(3)
C27 C28 C29 C30 -179.7(3)
C27 C28 C33 N5 1.6(3)
C27 C28 C33 C32 -177.9(2)
C28 C29 C30 C31 -1.4(4)
C29 C28 C33 N5 -177.5(2)
C29 C28 C33 C32 3.0(4)
C29 C30 C31 C32 1.6(4)
C30 C31 C32 C33 0.6(4)
C31 C32 C33 N5 177.8(3)
C31 C32 C33 C28 -2.8(4)
C33 N5 C26 C25 176.4(2)
C33 N5 C26 C27 1.0(3)
C33 C28 C29 C30 -0.8(4)
C34 N5 C26 C25 -12.0(4)
C34 N5 C26 C27 172.6(3)
C34 N5 C33 C28 -173.7(2)
C34 N5 C33 C32 5.7(4)
B1 N1 C1 N2 15.3(4)
B1 N1 C1 C2 -166.9(2)
B1 N1 C8 C7 165.1(2)
B1 N1 C8 C9 -20.3(4)
B1 N1 C8 C10B 16.8(8)
B1 N3 C18 N2 -0.2(4)
B1 N3 C18 C19 -177.8(2)
B1 N3 C25 C24 177.0(2)
B1 N3 C25 C26 -6.0(4)
N4A C9 C10B C11B 55(7)
N4A C9 C10B C16B 56(9)
N4A C9 C10A C11A -1.4(6)
C17A N4A C16A C15A 10.7(9)
C17A N4A C16A C11A -169.7(5)
C14A C13A C12A C11A 0.3(7)
C14A C15A C16A N4A 178.6(5)
C14A C15A C16A C11A -1.0(5)
C13A C14A C15A C16A 1.1(6)
C10A C9 C10B C11B -1(5)
C10A C9 C10B C16B -1(2)
C10A C9 N4A C17A 169.0(6)
C10A C9 N4A C16A 3.9(6)
C10A C11A C12A C13A 175.5(6)
C10A C11A C16A N4A 4.1(6)
C10A C11A C16A C15A -176.2(4)
C15A C14A C13A C12A -0.8(7)
C12A C11A C16A N4A -179.1(4)
C12A C11A C16A C15A 0.6(5)
C16A C11A C12A C13A -0.2(6)

loop_
_smtbx_masks_void_nr
_smtbx_masks_void_average_x
_smtbx_masks_void_average_y
_smtbx_masks_void_average_z
_smtbx_masks_void_volume
_smtbx_masks_void_count_electrons
1 0.500 0.500 0.000 204.0 84.0
